data_4313082
loop_
_publ_author_name
'Takashi Shibahara'
'Masanobu Tsuboi'
'Shinsuke Nakaoka'
'Yasuhiro Ide'

_publ_contact_author_address
;
    Okayama University of Science Ridai-cho, Okayama 700-0005 Japan
;
_publ_contact_author_email ' shiba@chem.ous.ac.jp '
_publ_contact_author_fax ' +81-86-256-9443 '
_publ_contact_author_name ' Takashi Shibahara'
_publ_contact_author_phone ' +81-86-256-9443 '
_publ_section_title
;
 Photochromic Isomerization of a Dinuclear Molybdenum Complex with
 Ethylene-1,2-Dithiolate and Disulfur Ligands: X-ray Structures of the Two
 Isomers
;
_journal_name_full 'Inorganic Chemistry'
_journal_page_first 935
_journal_page_last 937
_journal_paper_doi 10.1021/ic020380k
_journal_volume 42
_journal_year 2003
_chemical_formula_moiety 'C16 H24 Mo2 S10 '
_chemical_formula_sum 'C16 H24 Mo2 S10'
_chemical_formula_weight 728.85
_space_group_IT_number 14
_symmetry_cell_setting monoclinic
_symmetry_Int_Tables_number 14
_symmetry_space_group_name_Hall '-P 2yab'
_symmetry_space_group_name_H-M 'P 1 21/a 1'
_audit_creation_date 'Sat May 18 10:02:14 2002'
_audit_creation_method 'by teXsan'
_cell_angle_alpha 90
_cell_angle_beta 111.706(2)
_cell_angle_gamma 90
_cell_formula_units_Z 4
_cell_length_a 10.946(2)
_cell_length_b 21.052(4)
_cell_length_c 11.766(1)
_cell_measurement_reflns_used 7791
_cell_measurement_temperature 93.2
_cell_measurement_theta_max 28.3
_cell_measurement_theta_min 3.2
_cell_volume 2519.1(7)
_computing_cell_refinement CRYSTALCLEAR
_computing_data_collection CRYSTALCLEAR
_computing_data_reduction 'teXsan Ver. 1.11'
_computing_publication_material 'teXsan Ver. 1.11'
_computing_structure_refinement 'teXsan Ver. 1.10'
_computing_structure_solution SIR92
_diffrn_measured_fraction_theta_full 0.9265
_diffrn_measured_fraction_theta_max 0.9265
_diffrn_measurement_device_type 'Rigaku/MSC Mercury CCD'
_diffrn_measurement_method \w
_diffrn_radiation_type 'Mo K\a'
_diffrn_radiation_wavelength 0.7107
_diffrn_reflns_av_R_equivalents 0.068
_diffrn_reflns_limit_h_max 14
_diffrn_reflns_limit_h_min 0
_diffrn_reflns_limit_k_max 27
_diffrn_reflns_limit_k_min 0
_diffrn_reflns_limit_l_max 14
_diffrn_reflns_limit_l_min -15
_diffrn_reflns_number 28903
_diffrn_reflns_theta_full 28.35
_diffrn_reflns_theta_max 28.35
_exptl_absorpt_coefficient_mu 1.827
_exptl_absorpt_correction_T_max 0.80
_exptl_absorpt_correction_T_min 0.37
_exptl_absorpt_correction_type integration
_exptl_absorpt_process_details Coppens_numerical
_exptl_crystal_colour 'Red Purple'
_exptl_crystal_density_diffrn 1.922
_exptl_crystal_density_method 'not measured'
_exptl_crystal_description Plate
_exptl_crystal_size_max 0.200
_exptl_crystal_size_mid 0.100
_exptl_crystal_size_min 0.100
_refine_diff_density_max 3.94
_refine_diff_density_min -1.32
_refine_ls_goodness_of_fit_ref 1.003
_refine_ls_hydrogen_treatment noref
_refine_ls_number_parameters 223
_refine_ls_number_reflns 5595
_refine_ls_R_factor_gt 0.0991
_refine_ls_shift/su_max 0.0009
_refine_ls_structure_factor_coef Fsqd
_refine_ls_weighting_details 'w = 1/[\s^2^(Fo^2^) + (0.12400(Max(Fo^2^,0) + 2Fc^2^)/3)^2^]'
_refine_ls_weighting_scheme calc
_refine_ls_wR_factor_ref 0.2694
_reflns_number_gt 2238
_reflns_number_total 5840
_reflns_threshold_expression F^2^>2.0\s(F^2^)
_cod_data_source_file ic020380k_1.cif
_cod_data_source_block complex-3
_cod_original_cell_volume 2519.0(7)
_cod_original_formula_sum 'C16 H24 Mo2 S10 '
_cod_database_code 4313082

loop_
_symmetry_equiv_pos_as_xyz
x,y,z
1/2-x,1/2+y,-z
-x,-y,-z
1/2+x,1/2-y,z

loop_
_atom_site_label
_atom_site_type_symbol
_atom_site_fract_x
_atom_site_fract_y
_atom_site_fract_z
_atom_site_U_iso_or_equiv
_atom_site_adp_type
_atom_site_occupancy
_atom_site_calc_flag
_atom_site_refinement_flags
_atom_site_disorder_assembly
_atom_site_disorder_group
Mo(1) Mo -0.6712(1) -0.13472(5) -0.3776(1) 0.0526(4) Uani 1.00 d . . .
Mo(2) Mo -0.7726(1) -0.13055(4) -0.19511(10) 0.0373(3) Uani 1.00 d . . .
S(1) S -0.6393(4) -0.0633(1) -0.5162(3) 0.055(1) Uani 1.00 d . . .
S(2) S -0.6322(3) -0.2093(1) -0.5099(3) 0.0405(9) Uani 1.00 d . . .
S(3) S -0.4181(4) -0.1360(2) -0.2982(4) 0.059(1) Uani 1.00 d . . .
S(4) S -0.5921(3) -0.0651(1) -0.2001(3) 0.0495(9) Uani 1.00 d . . .
S(5) S -0.7951(4) -0.0532(1) -0.0596(3) 0.053(1) Uani 1.00 d . . .
S(6) S -0.8229(4) -0.1991(1) -0.0611(3) 0.0487(10) Uani 1.00 d . . .
S(7) S -1.0218(4) -0.1258(2) -0.2768(4) 0.061(1) Uani 1.00 d . . .
S(8) S -0.8382(4) -0.0600(1) -0.3750(4) 0.0564(10) Uani 1.00 d . . .
S(9) S -0.6395(3) -0.2179(1) -0.2224(3) 0.0468(9) Uani 1.00 d . . .
S(10) S -0.8202(4) -0.2143(1) -0.3524(4) 0.0607(10) Uani 1.00 d . . .
C(11) C -0.585(1) -0.1039(7) -0.616(1) 0.049(3) Uani 1.00 d . . .
C(12) C -0.548(1) -0.0625(7) -0.699(1) 0.051(4) Uani 1.00 d . . .
C(21) C -0.578(1) -0.1683(7) -0.609(1) 0.047(3) Uani 1.00 d . . .
C(22) C -0.532(1) -0.2086(6) -0.689(1) 0.057(5) Uani 1.00 d . . .
C(31) C -0.359(2) -0.1205(8) -0.144(2) 0.074(4) Uani 1.00 d . . .
C(32) C -0.221(2) -0.1368(7) -0.069(1) 0.059(4) Uiso 1.00 d . . .
C(41) C -0.443(2) -0.1008(7) -0.100(1) 0.063(4) Uani 1.00 d . . .
C(42) C -0.412(2) -0.0865(10) 0.048(2) 0.095(6) Uiso 1.00 d . . .
C(51) C -0.855(1) -0.0891(6) 0.041(1) 0.045(3) Uani 1.00 d . . .
C(52) C -0.893(1) -0.0480(6) 0.126(1) 0.049(4) Uani 1.00 d . . .
C(61) C -0.864(1) -0.1526(6) 0.040(1) 0.050(3) Uani 1.00 d . . .
C(62) C -0.917(1) -0.1924(7) 0.122(1) 0.053(4) Uani 1.00 d . . .
C(71) C -1.066(2) -0.1055(8) -0.435(2) 0.067(4) Uiso 1.00 d . . .
C(72) C -1.221(2) -0.1223(9) -0.501(2) 0.089(6) Uiso 1.00 d . . .
C(81) C -0.996(1) -0.0908(7) -0.489(1) 0.057(4) Uiso 1.00 d . . .
C(82) C -1.017(2) -0.0789(8) -0.624(2) 0.069(4) Uiso 1.00 d . . .
H(1) H -0.6015 -0.0720 -0.7816 0.0613 Uiso 1.00 calc . . .
H(2) H -0.5591 -0.0193 -0.6823 0.0613 Uiso 1.00 calc . . .
H(3) H -0.4581 -0.0698 -0.6873 0.0613 Uiso 1.00 calc . . .
H(4) H -0.4424 -0.1992 -0.6743 0.0681 Uiso 1.00 calc . . .
H(5) H -0.5839 -0.2003 -0.7723 0.0681 Uiso 1.00 calc . . .
H(6) H -0.3496 -0.0529 0.0752 0.1137 Uiso 1.00 calc . . .
H(7) H -0.3768 -0.1237 0.0942 0.1137 Uiso 1.00 calc . . .
H(8) H -0.4907 -0.0747 0.0580 0.1137 Uiso 1.00 calc . . .
H(9) H -0.8365 -0.0566 0.2080 0.0585 Uiso 1.00 calc . . .
H(10) H -0.8849 -0.0046 0.1077 0.0585 Uiso 1.00 calc . . .
H(11) H -0.9811 -0.0568 0.1164 0.0585 Uiso 1.00 calc . . .
H(12) H -0.8666 -0.1838 0.2059 0.0635 Uiso 1.00 calc . . .
H(13) H -0.9114 -0.2362 0.1063 0.0635 Uiso 1.00 calc . . .
H(14) H -1.0065 -0.1814 0.1054 0.0635 Uiso 1.00 calc . . .
H(15) H -1.0555 -0.1155 -0.6706 0.0828 Uiso 1.00 calc . . .
H(16) H -1.0745 -0.0436 -0.6532 0.0828 Uiso 1.00 calc . . .
H(17) H -0.9353 -0.0702 -0.6307 0.0828 Uiso 1.00 calc . . .
H(18) H -0.5399 -0.2521 -0.6715 0.0681 Uiso 1.00 calc . . .
H(19) H -0.2191 -0.1734 -0.0210 0.0705 Uiso 1.00 calc . . .
H(20) H -0.1746 -0.1454 -0.1215 0.0705 Uiso 1.00 calc . . .
H(21) H -0.1806 -0.1022 -0.0168 0.0705 Uiso 1.00 calc . . .
H(22) H -1.2671 -0.0860 -0.5440 0.1068 Uiso 1.00 calc . . .
H(23) H -1.2319 -0.1564 -0.5569 0.1068 Uiso 1.00 calc . . .
H(24) H -1.2554 -0.1343 -0.4408 0.1068 Uiso 1.00 calc . . .

loop_
_atom_site_aniso_label
_atom_site_aniso_U_11
_atom_site_aniso_U_22
_atom_site_aniso_U_33
_atom_site_aniso_U_12
_atom_site_aniso_U_13
_atom_site_aniso_U_23
Mo(1) 0.102(1) 0.0307(5) 0.0468(7) 0.0048(5) 0.0525(7) 0.0005(5)
Mo(2) 0.0539(7) 0.0275(5) 0.0464(7) -0.0043(5) 0.0370(6) -0.0017(4)
S(1) 0.088(3) 0.041(2) 0.065(2) -0.007(2) 0.062(2) -0.001(1)
S(2) 0.047(2) 0.043(2) 0.038(2) 0.002(1) 0.024(1) -0.007(1)
S(3) 0.054(2) 0.062(2) 0.068(2) -0.001(2) 0.031(2) -0.005(2)
S(4) 0.046(2) 0.042(2) 0.057(2) -0.015(1) 0.015(2) 0.003(1)
S(5) 0.101(3) 0.032(1) 0.047(2) -0.002(2) 0.054(2) -0.005(1)
S(6) 0.082(3) 0.034(1) 0.046(2) -0.004(2) 0.041(2) 0.009(1)
S(7) 0.052(2) 0.070(2) 0.064(2) 0.004(2) 0.026(2) 0.005(2)
S(8) 0.052(2) 0.033(2) 0.068(2) 0.002(1) 0.003(2) 0.015(1)
S(9) 0.046(2) 0.032(1) 0.071(2) 0.009(1) 0.031(1) 0.016(1)
S(10) 0.069(2) 0.030(2) 0.060(2) -0.006(1) -0.003(2) -0.008(1)
C(11) 0.031(7) 0.082(6) 0.036(7) -0.008(6) 0.016(5) 0.013(5)
C(12) 0.052(8) 0.074(9) 0.027(7) -0.001(7) 0.014(6) 0.014(6)
C(21) 0.028(7) 0.080(6) 0.034(7) -0.011(6) 0.014(5) -0.011(5)
C(22) 0.074(10) 0.055(8) 0.068(10) 0.000(7) 0.059(8) -0.020(7)
C(31) 0.08(1) 0.068(9) 0.068(4) 0.006(8) 0.020(8) -0.001(8)
C(41) 0.055(7) 0.056(8) 0.057(10) -0.015(6) -0.005(5) 0.017(7)
C(51) 0.025(6) 0.060(5) 0.053(7) -0.010(5) 0.017(5) -0.016(5)
C(52) 0.078(10) 0.045(7) 0.037(7) 0.006(7) 0.038(7) 0.011(5)
C(61) 0.063(9) 0.058(5) 0.039(7) 0.027(6) 0.032(6) 0.025(5)
C(62) 0.043(8) 0.079(9) 0.054(9) 0.023(7) 0.039(7) 0.031(7)

loop_
_atom_type_symbol
_atom_type_description
_atom_type_scat_dispersion_real
_atom_type_scat_dispersion_imag
_atom_type_scat_source
C C 0.003 0.002
;International Tables for Crystallography
(1992, Vol. C, Tables 4.2.6.8 and 6.1.1.1)
;
H H 0.000 0.000
;International Tables for Crystallography
(1992, Vol. C, Table 6.1.1.2)
;
Mo Mo -1.683 0.686
;International Tables for Crystallography
(1992, Vol. C, Tables 4.2.6.8 and 6.1.1.1)
;
S S 0.125 0.123
;International Tables for Crystallography
(1992, Vol. C, Tables 4.2.6.8 and 6.1.1.1)
;

loop_
_geom_angle_atom_site_label_1
_geom_angle_atom_site_label_2
_geom_angle_atom_site_label_3
_geom_angle
_geom_angle_site_symmetry_1
_geom_angle_site_symmetry_2
_geom_angle_site_symmetry_3
_geom_angle_publ_flag
Mo(2) Mo(1) S(1) 136.86(9) . . . yes
Mo(2) Mo(1) S(2) 139.27(9) . . . yes
Mo(2) Mo(1) S(3) 114.0(1) . . . yes
Mo(2) Mo(1) S(4) 55.32(9) . . . yes
Mo(2) Mo(1) S(8) 56.39(10) . . . yes
Mo(2) Mo(1) S(9) 55.40(8) . . . yes
Mo(2) Mo(1) S(10) 56.36(10) . . . yes
S(1) Mo(1) S(2) 81.8(1) . . . yes
S(1) Mo(1) S(3) 80.9(1) . . . yes
S(1) Mo(1) S(4) 96.5(1) . . . yes
S(1) Mo(1) S(8) 84.2(1) . . . yes
S(1) Mo(1) S(9) 163.6(1) . . . yes
S(1) Mo(1) S(10) 143.9(2) . . . yes
S(2) Mo(1) S(3) 78.4(1) . . . yes
S(2) Mo(1) S(4) 150.9(1) . . . yes
S(2) Mo(1) S(8) 139.7(1) . . . yes
S(2) Mo(1) S(9) 90.3(1) . . . yes
S(2) Mo(1) S(10) 85.1(1) . . . yes
S(3) Mo(1) S(4) 72.6(1) . . . yes
S(3) Mo(1) S(8) 135.9(1) . . . yes
S(3) Mo(1) S(9) 83.4(1) . . . yes
S(3) Mo(1) S(10) 128.9(1) . . . yes
S(4) Mo(1) S(8) 68.2(1) . . . yes
S(4) Mo(1) S(9) 83.4(1) . . . yes
S(4) Mo(1) S(10) 110.6(1) . . . yes
S(8) Mo(1) S(9) 110.7(1) . . . yes
S(8) Mo(1) S(10) 84.4(1) . . . yes
S(9) Mo(1) S(10) 48.4(1) . . . yes
Mo(1) Mo(2) S(4) 55.52(9) . . . yes
Mo(1) Mo(2) S(5) 136.19(9) . . . yes
Mo(1) Mo(2) S(6) 139.89(9) . . . yes
Mo(1) Mo(2) S(7) 113.1(1) . . . yes
Mo(1) Mo(2) S(8) 54.8(1) . . . yes
Mo(1) Mo(2) S(9) 56.08(8) . . . yes
Mo(1) Mo(2) S(10) 55.1(1) . . . yes
S(4) Mo(2) S(5) 85.0(1) . . . yes
S(4) Mo(2) S(6) 139.5(1) . . . yes
S(4) Mo(2) S(7) 137.7(1) . . . yes
S(4) Mo(2) S(8) 67.6(1) . . . yes
S(4) Mo(2) S(9) 83.9(1) . . . yes
S(4) Mo(2) S(10) 109.6(1) . . . yes
S(5) Mo(2) S(6) 82.0(1) . . . yes
S(5) Mo(2) S(7) 82.1(1) . . . yes
S(5) Mo(2) S(8) 95.4(1) . . . yes
S(5) Mo(2) S(9) 145.8(1) . . . yes
S(5) Mo(2) S(10) 162.9(2) . . . yes
S(6) Mo(2) S(7) 78.0(1) . . . yes
S(6) Mo(2) S(8) 151.7(1) . . . yes
S(6) Mo(2) S(9) 85.7(1) . . . yes
S(6) Mo(2) S(10) 91.6(1) . . . yes
S(7) Mo(2) S(8) 73.8(1) . . . yes
S(7) Mo(2) S(9) 126.2(1) . . . yes
S(7) Mo(2) S(10) 81.1(1) . . . yes
S(8) Mo(2) S(9) 109.8(1) . . . yes
S(8) Mo(2) S(10) 82.7(1) . . . yes
S(9) Mo(2) S(10) 48.2(1) . . . yes
Mo(1) S(1) C(11) 109.5(5) . . . yes
Mo(1) S(2) C(21) 107.7(5) . . . yes
Mo(1) S(3) C(31) 108.2(7) . . . yes
Mo(1) S(4) Mo(2) 69.16(9) . . . yes
Mo(1) S(4) C(41) 105.2(6) . . . yes
Mo(2) S(4) C(41) 107.3(5) . . . yes
Mo(2) S(5) C(51) 108.8(4) . . . yes
Mo(2) S(6) C(61) 107.5(4) . . . yes
Mo(2) S(7) C(71) 103.8(6) . . . yes
Mo(1) S(8) Mo(2) 68.76(9) . . . yes
Mo(1) S(8) C(81) 105.5(5) . . . yes
Mo(2) S(8) C(81) 107.9(5) . . . yes
Mo(1) S(9) Mo(2) 68.52(8) . . . yes
Mo(1) S(9) S(10) 65.1(1) . . . yes
Mo(2) S(9) S(10) 66.6(1) . . . yes
Mo(1) S(10) Mo(2) 68.53(9) . . . yes
Mo(1) S(10) S(9) 66.6(1) . . . yes
Mo(2) S(10) S(9) 65.2(1) . . . yes
S(1) C(11) C(12) 114(1) . . . yes
S(1) C(11) C(21) 118.9(9) . . . yes
C(12) C(11) C(21) 126(1) . . . yes
S(2) C(21) C(11) 120.7(10) . . . yes
S(2) C(21) C(22) 115(1) . . . yes
C(11) C(21) C(22) 124(1) . . . yes
S(3) C(31) C(32) 118(1) . . . yes
S(3) C(31) C(41) 116(1) . . . yes
C(32) C(31) C(41) 124(1) . . . yes
S(4) C(41) C(31) 118(1) . . . yes
S(4) C(41) C(42) 113(1) . . . yes
C(31) C(41) C(42) 125(1) . . . yes
S(5) C(51) C(52) 118.5(10) . . . yes
S(5) C(51) C(61) 118.7(10) . . . yes
C(52) C(51) C(61) 122(1) . . . yes
S(6) C(61) C(51) 122.1(10) . . . yes
S(6) C(61) C(62) 112.3(10) . . . yes
C(51) C(61) C(62) 125(1) . . . yes
S(7) C(71) C(72) 105(1) . . . yes
S(7) C(71) C(81) 129(1) . . . yes
C(72) C(71) C(81) 124(1) . . . yes
S(8) C(81) C(71) 107(1) . . . yes
S(8) C(81) C(82) 115(1) . . . yes
C(71) C(81) C(82) 134(1) . . . yes

loop_
_geom_bond_atom_site_label_1
_geom_bond_atom_site_label_2
_geom_bond_distance
_geom_bond_site_symmetry_1
_geom_bond_site_symmetry_2
_geom_bond_publ_flag
Mo(1) Mo(2) 2.759(1) . . yes
Mo(1) S(1) 2.337(3) . . yes
Mo(1) S(2) 2.360(3) . . yes
Mo(1) S(3) 2.576(4) . . yes
Mo(1) S(4) 2.433(4) . . yes
Mo(1) S(8) 2.420(4) . . yes
Mo(1) S(9) 2.460(3) . . yes
Mo(1) S(10) 2.432(4) . . yes
Mo(2) S(4) 2.428(3) . . yes
Mo(2) S(5) 2.355(3) . . yes
Mo(2) S(6) 2.349(3) . . yes
Mo(2) S(7) 2.537(4) . . yes
Mo(2) S(8) 2.465(4) . . yes
Mo(2) S(9) 2.440(3) . . yes
Mo(2) S(10) 2.468(4) . . yes
S(1) C(11) 1.72(1) . . yes
S(2) C(21) 1.72(1) . . yes
S(3) C(31) 1.72(2) . . yes
S(4) C(41) 1.79(2) . . yes
S(5) C(51) 1.72(1) . . yes
S(6) C(61) 1.73(1) . . yes
S(7) C(71) 1.79(2) . . yes
S(8) C(81) 1.87(2) . . yes
S(9) S(10) 2.004(5) . . yes
C(11) C(12) 1.48(2) . . yes
C(11) C(21) 1.36(2) . . yes
C(21) C(22) 1.49(2) . . yes
C(31) C(32) 1.48(2) . . yes
C(31) C(41) 1.27(2) . . yes
C(41) C(42) 1.67(2) . . yes
C(51) C(52) 1.49(2) . . yes
C(51) C(61) 1.34(2) . . yes
C(61) C(62) 1.55(2) . . yes
C(71) C(72) 1.63(3) . . yes
C(71) C(81) 1.20(2) . . yes
C(81) C(82) 1.53(2) . . yes

loop_
_geom_contact_atom_site_label_1
_geom_contact_atom_site_label_2
_geom_contact_distance
_geom_contact_site_symmetry_1
_geom_contact_site_symmetry_2
_geom_contact_publ_flag
Mo(1) Mo(2) 2.759(1) . . ?
Mo(1) S(3) 2.576(4) . . ?
Mo(2) S(7) 2.537(4) . . ?
S(3) S(10) 3.463(5) . 4_545 ?
S(4) C(12) 3.51(1) . 3_454 ?
S(8) C(82) 3.32(2) . 3_354 ?
C(12) C(52) 3.58(2) . 1_554 ?
C(22) C(62) 3.59(2) . 4_544 ?
C(32) C(62) 3.46(2) . 1_655 ?

loop_
_geom_torsion_atom_site_label_1
_geom_torsion_atom_site_label_2
_geom_torsion_atom_site_label_3
_geom_torsion_atom_site_label_4
_geom_torsion
_geom_torsion_site_symmetry_1
_geom_torsion_site_symmetry_2
_geom_torsion_site_symmetry_3
_geom_torsion_site_symmetry_4
_geom_torsion_publ_flag
Mo(1) Mo(2) S(4) C(41) -100.1(6) . . . . yes
Mo(1) Mo(2) S(5) C(51) -173.7(5) . . . . yes
Mo(1) Mo(2) S(6) C(61) 171.7(5) . . . . yes
Mo(1) Mo(2) S(7) C(71) -14.7(6) . . . . yes
Mo(1) Mo(2) S(8) C(81) 100.1(5) . . . . yes
Mo(1) Mo(2) S(9) S(10) -71.1(2) . . . . yes
Mo(1) Mo(2) S(10) S(9) 73.2(1) . . . . yes
Mo(1) S(1) C(11) C(12) -173.5(8) . . . . yes
Mo(1) S(1) C(11) C(21) 4(1) . . . . yes
Mo(1) S(2) C(21) C(11) -11(1) . . . . yes
Mo(1) S(2) C(21) C(22) 172.4(9) . . . . yes
Mo(1) S(3) C(31) C(32) 162(1) . . . . yes
Mo(1) S(3) C(31) C(41) -11(1) . . . . yes
Mo(1) S(4) Mo(2) S(5) -159.8(1) . . . . yes
Mo(1) S(4) Mo(2) S(6) 128.6(2) . . . . yes
Mo(1) S(4) Mo(2) S(7) -87.3(2) . . . . yes
Mo(1) S(4) Mo(2) S(8) -61.8(1) . . . . yes
Mo(1) S(4) Mo(2) S(9) 52.6(1) . . . . yes
Mo(1) S(4) Mo(2) S(10) 11.1(1) . . . . yes
Mo(1) S(4) C(41) C(31) 45(1) . . . . yes
Mo(1) S(4) C(41) C(42) -150.2(10) . . . . yes
Mo(1) S(8) Mo(2) S(4) 62.7(1) . . . . yes
Mo(1) S(8) Mo(2) S(5) 145.1(1) . . . . yes
Mo(1) S(8) Mo(2) S(6) -131.7(2) . . . . yes
Mo(1) S(8) Mo(2) S(7) -134.8(1) . . . . yes
Mo(1) S(8) Mo(2) S(9) -11.5(1) . . . . yes
Mo(1) S(8) Mo(2) S(10) -52.0(1) . . . . yes
Mo(1) S(8) C(81) C(71) 114(1) . . . . yes
Mo(1) S(8) C(81) C(82) -77(1) . . . . yes
Mo(1) S(9) Mo(2) S(4) -52.1(1) . . . . yes
Mo(1) S(9) Mo(2) S(5) -123.9(2) . . . . yes
Mo(1) S(9) Mo(2) S(6) 167.1(1) . . . . yes
Mo(1) S(9) Mo(2) S(7) 95.4(1) . . . . yes
Mo(1) S(9) Mo(2) S(8) 11.4(1) . . . . yes
Mo(1) S(9) Mo(2) S(10) 71.1(2) . . . . yes
Mo(1) S(9) S(10) Mo(2) -76.18(8) . . . . yes
Mo(1) S(10) Mo(2) S(4) -11.2(1) . . . . yes
Mo(1) S(10) Mo(2) S(5) 136.5(4) . . . . yes
Mo(1) S(10) Mo(2) S(6) -156.0(1) . . . . yes
Mo(1) S(10) Mo(2) S(7) 126.4(1) . . . . yes
Mo(1) S(10) Mo(2) S(8) 51.8(1) . . . . yes
Mo(1) S(10) Mo(2) S(9) -73.2(1) . . . . yes
Mo(1) S(10) S(9) Mo(2) 76.18(8) . . . . yes
Mo(2) Mo(1) S(1) C(11) -173.2(5) . . . . yes
Mo(2) Mo(1) S(2) C(21) 174.1(4) . . . . yes
Mo(2) Mo(1) S(3) C(31) -10.0(6) . . . . yes
Mo(2) Mo(1) S(4) C(41) 103.1(5) . . . . yes
Mo(2) Mo(1) S(8) C(81) -103.5(5) . . . . yes
Mo(2) Mo(1) S(9) S(10) 73.3(1) . . . . yes
Mo(2) Mo(1) S(10) S(9) -71.3(1) . . . . yes
Mo(2) S(4) Mo(1) S(1) 144.5(1) . . . . yes
Mo(2) S(4) Mo(1) S(2) -130.7(2) . . . . yes
Mo(2) S(4) Mo(1) S(3) -137.2(1) . . . . yes
Mo(2) S(4) Mo(1) S(8) 63.4(1) . . . . yes
Mo(2) S(4) Mo(1) S(9) -52.06(10) . . . . yes
Mo(2) S(4) Mo(1) S(10) -11.4(1) . . . . yes
Mo(2) S(4) C(41) C(31) 118(1) . . . . yes
Mo(2) S(4) C(41) C(42) -77(1) . . . . yes
Mo(2) S(5) C(51) C(52) -172.5(9) . . . . yes
Mo(2) S(5) C(51) C(61) 7(1) . . . . yes
Mo(2) S(6) C(61) C(51) -5(1) . . . . yes
Mo(2) S(6) C(61) C(62) 172.3(8) . . . . yes
Mo(2) S(7) C(71) C(72) 163.5(9) . . . . yes
Mo(2) S(7) C(71) C(81) -7(1) . . . . yes
Mo(2) S(8) Mo(1) S(1) -161.4(1) . . . . yes
Mo(2) S(8) Mo(1) S(2) 128.5(2) . . . . yes
Mo(2) S(8) Mo(1) S(3) -90.9(2) . . . . yes
Mo(2) S(8) Mo(1) S(4) -62.0(1) . . . . yes
Mo(2) S(8) Mo(1) S(9) 11.5(1) . . . . yes
Mo(2) S(8) Mo(1) S(10) 52.9(1) . . . . yes
Mo(2) S(8) C(81) C(71) 42(1) . . . . yes
Mo(2) S(8) C(81) C(82) -149.2(10) . . . . yes
Mo(2) S(9) Mo(1) S(1) 142.6(4) . . . . yes
Mo(2) S(9) Mo(1) S(2) -156.5(1) . . . . yes
Mo(2) S(9) Mo(1) S(3) 125.2(1) . . . . yes
Mo(2) S(9) Mo(1) S(4) 52.0(1) . . . . yes
Mo(2) S(9) Mo(1) S(8) -11.7(1) . . . . yes
Mo(2) S(9) Mo(1) S(10) -73.3(1) . . . . yes
Mo(2) S(10) Mo(1) S(1) -125.1(2) . . . . yes
Mo(2) S(10) Mo(1) S(2) 166.0(1) . . . . yes
Mo(2) S(10) Mo(1) S(3) 95.2(2) . . . . yes
Mo(2) S(10) Mo(1) S(4) 11.2(1) . . . . yes
Mo(2) S(10) Mo(1) S(8) -52.9(1) . . . . yes
Mo(2) S(10) Mo(1) S(9) 71.3(1) . . . . yes
S(1) Mo(1) Mo(2) S(4) -57.6(2) . . . . yes
S(1) Mo(1) Mo(2) S(5) -27.8(3) . . . . yes
S(1) Mo(1) Mo(2) S(6) 174.3(2) . . . . yes
S(1) Mo(1) Mo(2) S(7) 75.4(2) . . . . yes
S(1) Mo(1) Mo(2) S(8) 27.6(2) . . . . yes
S(1) Mo(1) Mo(2) S(9) -165.5(2) . . . . yes
S(1) Mo(1) Mo(2) S(10) 135.2(2) . . . . yes
S(1) Mo(1) S(2) C(21) 9.9(5) . . . . yes
S(1) Mo(1) S(3) C(31) 127.5(6) . . . . yes
S(1) Mo(1) S(4) C(41) -112.4(5) . . . . yes
S(1) Mo(1) S(8) C(81) 95.1(5) . . . . yes
S(1) Mo(1) S(9) S(10) -144.1(5) . . . . yes
S(1) Mo(1) S(10) S(9) 163.6(2) . . . . yes
S(1) C(11) C(21) S(2) 4(1) . . . . yes
S(1) C(11) C(21) C(22) -179(1) . . . . yes
S(2) Mo(1) Mo(2) S(4) 145.6(2) . . . . yes
S(2) Mo(1) Mo(2) S(5) 175.4(2) . . . . yes
S(2) Mo(1) Mo(2) S(6) 17.5(3) . . . . yes
S(2) Mo(1) Mo(2) S(7) -81.4(2) . . . . yes
S(2) Mo(1) Mo(2) S(8) -129.2(2) . . . . yes
S(2) Mo(1) Mo(2) S(9) 37.7(2) . . . . yes
S(2) Mo(1) Mo(2) S(10) -21.6(2) . . . . yes
S(2) Mo(1) S(1) C(11) -8.2(5) . . . . yes
S(2) Mo(1) S(3) C(31) -149.1(6) . . . . yes
S(2) Mo(1) S(4) C(41) -27.6(6) . . . . yes
S(2) Mo(1) S(8) C(81) 25.0(6) . . . . yes
S(2) Mo(1) S(9) S(10) -83.2(2) . . . . yes
S(2) Mo(1) S(10) S(9) 94.8(2) . . . . yes
S(2) C(21) C(11) C(12) -177(1) . . . . yes
S(3) Mo(1) Mo(2) S(4) 45.2(1) . . . . yes
S(3) Mo(1) Mo(2) S(5) 75.0(2) . . . . yes
S(3) Mo(1) Mo(2) S(6) -82.9(2) . . . . yes
S(3) Mo(1) Mo(2) S(7) 178.2(1) . . . . yes
S(3) Mo(1) Mo(2) S(8) 130.4(1) . . . . yes
S(3) Mo(1) Mo(2) S(9) -62.7(1) . . . . yes
S(3) Mo(1) Mo(2) S(10) -122.0(1) . . . . yes
S(3) Mo(1) S(1) C(11) 71.3(5) . . . . yes
S(3) Mo(1) S(2) C(21) -72.4(5) . . . . yes
S(3) Mo(1) S(4) C(41) -34.1(5) . . . . yes
S(3) Mo(1) S(8) C(81) 165.6(5) . . . . yes
S(3) Mo(1) S(9) S(10) -161.5(2) . . . . yes
S(3) Mo(1) S(10) S(9) 23.9(2) . . . . yes
S(3) C(31) C(41) S(4) -21(1) . . . . yes
S(3) C(31) C(41) C(42) 176(1) . . . . yes
S(4) Mo(1) Mo(2) S(5) 29.8(2) . . . . yes
S(4) Mo(1) Mo(2) S(6) -128.1(2) . . . . yes
S(4) Mo(1) Mo(2) S(7) 133.0(1) . . . . yes
S(4) Mo(1) Mo(2) S(8) 85.2(1) . . . . yes
S(4) Mo(1) Mo(2) S(9) -107.9(1) . . . . yes
S(4) Mo(1) Mo(2) S(10) -167.2(2) . . . . yes
S(4) Mo(1) S(1) C(11) 142.5(5) . . . . yes
S(4) Mo(1) S(2) C(21) -78.8(5) . . . . yes
S(4) Mo(1) S(3) C(31) 27.6(6) . . . . yes
S(4) Mo(1) S(8) C(81) -165.5(5) . . . . yes
S(4) Mo(1) S(9) S(10) 125.3(2) . . . . yes
S(4) Mo(1) S(10) S(9) -60.0(2) . . . . yes
S(4) Mo(2) Mo(1) S(8) -85.2(1) . . . . yes
S(4) Mo(2) Mo(1) S(9) 107.9(1) . . . . yes
S(4) Mo(2) Mo(1) S(10) 167.2(2) . . . . yes
S(4) Mo(2) S(5) C(51) -149.4(5) . . . . yes
S(4) Mo(2) S(6) C(61) 79.6(6) . . . . yes
S(4) Mo(2) S(7) C(71) 48.8(6) . . . . yes
S(4) Mo(2) S(8) C(81) 162.9(5) . . . . yes
S(4) Mo(2) S(9) S(10) -123.2(2) . . . . yes
S(4) Mo(2) S(10) S(9) 62.0(2) . . . . yes
S(4) C(41) C(31) C(32) 165(1) . . . . yes
S(5) Mo(2) Mo(1) S(8) -55.4(2) . . . . yes
S(5) Mo(2) Mo(1) S(9) 137.7(2) . . . . yes
S(5) Mo(2) Mo(1) S(10) -163.0(2) . . . . yes
S(5) Mo(2) S(4) C(41) 100.1(6) . . . . yes
S(5) Mo(2) S(6) C(61) 7.0(5) . . . . yes
S(5) Mo(2) S(7) C(71) 122.4(6) . . . . yes
S(5) Mo(2) S(8) C(81) -114.8(5) . . . . yes
S(5) Mo(2) S(9) S(10) 165.0(2) . . . . yes
S(5) Mo(2) S(10) S(9) -150.3(4) . . . . yes
S(5) C(51) C(61) S(6) -1(1) . . . . yes
S(5) C(51) C(61) C(62) -178(1) . . . . yes
S(6) Mo(2) Mo(1) S(8) 146.7(2) . . . . yes
S(6) Mo(2) Mo(1) S(9) -20.2(2) . . . . yes
S(6) Mo(2) Mo(1) S(10) 39.1(2) . . . . yes
S(6) Mo(2) S(4) C(41) 28.6(7) . . . . yes
S(6) Mo(2) S(5) C(51) -7.9(5) . . . . yes
S(6) Mo(2) S(7) C(71) -154.1(6) . . . . yes
S(6) Mo(2) S(8) C(81) -31.6(6) . . . . yes
S(6) Mo(2) S(9) S(10) 96.0(2) . . . . yes
S(6) Mo(2) S(10) S(9) -82.8(2) . . . . yes
S(6) C(61) C(51) C(52) 178(1) . . . . yes
S(7) Mo(2) Mo(1) S(8) 47.8(1) . . . . yes
S(7) Mo(2) Mo(1) S(9) -119.1(1) . . . . yes
S(7) Mo(2) Mo(1) S(10) -59.8(1) . . . . yes
S(7) Mo(2) S(4) C(41) 172.6(6) . . . . yes
S(7) Mo(2) S(5) C(51) 71.0(5) . . . . yes
S(7) Mo(2) S(6) C(61) -76.6(5) . . . . yes
S(7) Mo(2) S(8) C(81) -34.7(5) . . . . yes
S(7) Mo(2) S(9) S(10) 24.2(2) . . . . yes
S(7) Mo(2) S(10) S(9) -160.4(2) . . . . yes
S(7) C(71) C(81) S(8) -22(2) . . . . yes
S(7) C(71) C(81) C(82) 172(1) . . . . yes
S(8) Mo(1) Mo(2) S(9) 166.9(1) . . . . yes
S(8) Mo(1) Mo(2) S(10) 107.6(2) . . . . yes
S(8) Mo(1) S(1) C(11) -150.3(5) . . . . yes
S(8) Mo(1) S(2) C(21) 80.8(5) . . . . yes
S(8) Mo(1) S(3) C(31) 55.7(6) . . . . yes
S(8) Mo(1) S(4) C(41) 166.5(5) . . . . yes
S(8) Mo(1) S(9) S(10) 61.6(2) . . . . yes
S(8) Mo(1) S(10) S(9) -124.2(2) . . . . yes
S(8) Mo(2) Mo(1) S(9) -166.9(1) . . . . yes
S(8) Mo(2) Mo(1) S(10) -107.6(2) . . . . yes
S(8) Mo(2) S(4) C(41) -161.9(6) . . . . yes
S(8) Mo(2) S(5) C(51) 143.8(5) . . . . yes
S(8) Mo(2) S(6) C(61) -79.6(6) . . . . yes
S(8) Mo(2) S(7) C(71) 24.4(6) . . . . yes
S(8) Mo(2) S(9) S(10) -59.8(2) . . . . yes
S(8) Mo(2) S(10) S(9) 125.0(2) . . . . yes
S(8) C(81) C(71) C(72) 168(1) . . . . yes
S(9) Mo(1) Mo(2) S(10) -59.3(1) . . . . yes
S(9) Mo(1) S(1) C(11) 53.7(7) . . . . yes
S(9) Mo(1) S(2) C(21) -155.7(5) . . . . yes
S(9) Mo(1) S(3) C(31) -57.4(6) . . . . yes
S(9) Mo(1) S(4) C(41) 51.0(5) . . . . yes
S(9) Mo(1) S(8) C(81) -92.0(5) . . . . yes
S(9) Mo(2) Mo(1) S(10) 59.3(1) . . . . yes
S(9) Mo(2) S(4) C(41) -47.5(6) . . . . yes
S(9) Mo(2) S(5) C(51) -77.9(5) . . . . yes
S(9) Mo(2) S(6) C(61) 155.0(5) . . . . yes
S(9) Mo(2) S(7) C(71) -78.6(6) . . . . yes
S(9) Mo(2) S(8) C(81) 88.6(5) . . . . yes
S(10) Mo(1) S(1) C(11) -78.1(5) . . . . yes
S(10) Mo(1) S(2) C(21) 156.2(5) . . . . yes
S(10) Mo(1) S(3) C(31) -75.2(6) . . . . yes
S(10) Mo(1) S(4) C(41) 91.7(5) . . . . yes
S(10) Mo(1) S(8) C(81) -50.6(5) . . . . yes
S(10) Mo(2) S(4) C(41) -88.9(6) . . . . yes
S(10) Mo(2) S(5) C(51) 61.0(7) . . . . yes
S(10) Mo(2) S(6) C(61) -157.1(5) . . . . yes
S(10) Mo(2) S(7) C(71) -60.5(6) . . . . yes
S(10) Mo(2) S(8) C(81) 48.1(5) . . . . yes
C(12) C(11) C(21) C(22) -1(2) . . . . yes
C(32) C(31) C(41) C(42) 3(2) . . . . yes
C(52) C(51) C(61) C(62) 1(2) . . . . yes
C(72) C(71) C(81) C(82) 3(3) . . . . yes
C(72) C(71) C(81) C(82) 3(3) . . . . yes
